data_1519991
loop_
_publ_author_name
'Coles, Simon J.'
'Hursthouse, Michael B.'
'Davies, David B.'
'Kilic, A.'
'Uslu, A.'

_publ_section_title
;
 C9H10Cl4N3O2P3
;
_journal_name_full 'Crystal Structure Report Archive'
_journal_page_first 486
_journal_year 2008
_chemical_formula_sum 'C9 H10 Cl4 N3 O2 P3'
_chemical_formula_weight 426.91
_space_group_IT_number 33
_symmetry_cell_setting orthorhombic
_symmetry_space_group_name_Hall 'P 2c -2n'
_symmetry_space_group_name_H-M 'P n a 21'
_atom_sites_solution_hydrogens geom
_atom_sites_solution_primary direct
_atom_sites_solution_secondary difmap
_cell_angle_alpha 90.00
_cell_angle_beta 90.00
_cell_angle_gamma 90.00
_cell_formula_units_Z 4
_cell_length_a 23.2125(7)
_cell_length_b 9.1684(2)
_cell_length_c 7.6006(2)
_cell_measurement_reflns_used 3113
_cell_measurement_temperature 120(2)
_cell_measurement_theta_max 26.02
_cell_measurement_theta_min 0.41
_cell_volume 1617.57(7)
_computing_cell_refinement 'DENZO, COLLECT'
_computing_data_reduction 'DENZO, COLLECT'
_computing_molecular_graphics 'PLATON (Spek, 1990)'
_computing_structure_refinement 'SHELXL-97 (Sheldrick, 1997)'
_computing_structure_solution 'SHELXS-97 (Sheldrick, 1997)'
_diffrn_ambient_temperature 120(2)
_diffrn_detector_area_resol_mean 9.091
_diffrn_measured_fraction_theta_full 0.995
_diffrn_measured_fraction_theta_max 0.995
_diffrn_measurement_device_type 'Bruker-Nonius KappaCCD Area Detector'
_diffrn_measurement_method '\f and \w scans'
_diffrn_radiation_monochromator '10cm confocal mirrors'
_diffrn_radiation_source 'Bruker-Nonius FR591 rotating anode'
_diffrn_radiation_type MoK\a
_diffrn_radiation_wavelength 0.71073
_diffrn_reflns_av_R_equivalents 0.0443
_diffrn_reflns_av_sigmaI/netI 0.0447
_diffrn_reflns_limit_h_max 20
_diffrn_reflns_limit_h_min -30
_diffrn_reflns_limit_k_max 10
_diffrn_reflns_limit_k_min -11
_diffrn_reflns_limit_l_max 9
_diffrn_reflns_limit_l_min -9
_diffrn_reflns_number 15068
_diffrn_reflns_theta_full 27.49
_diffrn_reflns_theta_max 27.49
_diffrn_reflns_theta_min 1.75
_exptl_absorpt_coefficient_mu 1.033
_exptl_absorpt_correction_T_max 0.9796
_exptl_absorpt_correction_T_min 0.7897
_exptl_absorpt_correction_type multi-scan
_exptl_absorpt_process_details 'SADABS V2.10 (Sheldrick, G.M., 2003)'
_exptl_crystal_colour colourless
_exptl_crystal_density_diffrn 1.753
_exptl_crystal_density_method 'not measured'
_exptl_crystal_description plate
_exptl_crystal_F_000 856
_exptl_crystal_size_max 0.24
_exptl_crystal_size_mid 0.20
_exptl_crystal_size_min 0.02
_refine_diff_density_max 0.322
_refine_diff_density_min -0.295
_refine_diff_density_rms 0.062
_refine_ls_abs_structure_details 'Flack H D (1983), Acta Cryst. A39, 876-881'
_refine_ls_abs_structure_Flack -0.01(7)
_refine_ls_extinction_method none
_refine_ls_goodness_of_fit_ref 1.033
_refine_ls_hydrogen_treatment constr
_refine_ls_matrix_type full
_refine_ls_number_parameters 190
_refine_ls_number_reflns 3611
_refine_ls_number_restraints 1
_refine_ls_restrained_S_all 1.033
_refine_ls_R_factor_all 0.0373
_refine_ls_R_factor_gt 0.0309
_refine_ls_shift/su_max 0.002
_refine_ls_shift/su_mean 0.000
_refine_ls_structure_factor_coef Fsqd
_refine_ls_weighting_details 'calc w=1/[\s^2^(Fo^2^)+(0.0233P)^2^+0.6897P] where P=(Fo^2^+2Fc^2^)/3'
_refine_ls_weighting_scheme calc
_refine_ls_wR_factor_gt 0.0657
_refine_ls_wR_factor_ref 0.0684
_reflns_number_gt 3272
_reflns_number_total 3611
_reflns_threshold_expression >2sigma(I)
_cod_data_source_file eCrystal-486.cif
_cod_data_source_block 2006src0699
_cod_depositor_comments
;
Citation :
Coles, Simon J. and Hursthouse, Michael B. and Davies, David B. and 
Kilic, A. and Uslu, A. (2008) 
University of Southampton, Crystal Structure Report Archive. 
(doi:10.5258/ecrystals/486)

More at:
http://ecrystals.chem.soton.ac.uk/486/

The following automatic conversions were performed:

'_symmetry_cell_setting' value 'Orthorhombic' changed to
'orthorhombic' according to the built-in table from CIF Core
dictionary named 'cif_core.dic' version 2.4.1 from 2010-06-29.

Automatic conversion script
Id: cif_fix_values 3392 2015-05-12 13:50:21Z andrius 
;
_cod_original_sg_symbol_H-M Pna2(1)
_cod_database_code 1519991

loop_
_symmetry_equiv_pos_as_xyz
'x, y, z'
'-x, -y, z+1/2'
'x+1/2, -y+1/2, z'
'-x+1/2, y+1/2, z+1/2'

loop_
_atom_site_label
_atom_site_type_symbol
_atom_site_fract_x
_atom_site_fract_y
_atom_site_fract_z
_atom_site_U_iso_or_equiv
_atom_site_adp_type
_atom_site_occupancy
_atom_site_symmetry_multiplicity
_atom_site_calc_flag
_atom_site_refinement_flags
_atom_site_disorder_assembly
_atom_site_disorder_group
C1 C 0.24498(10) 0.3949(2) 0.3988(4) 0.0176(5) Uani 1 1 d . . .
H1A H 0.2196 0.4816 0.4048 0.021 Uiso 1 1 calc R . .
H1B H 0.2727 0.4002 0.4976 0.021 Uiso 1 1 calc R . .
C2 C 0.20898(11) 0.2567(2) 0.4144(3) 0.0153(5) Uani 1 1 d . . .
H2 H 0.1821 0.2533 0.3117 0.018 Uiso 1 1 calc R . .
C3 C 0.24815(10) 0.1234(2) 0.4039(4) 0.0176(5) Uani 1 1 d . . .
H3A H 0.2763 0.1256 0.5016 0.021 Uiso 1 1 calc R . .
H3B H 0.2249 0.0333 0.4151 0.021 Uiso 1 1 calc R . .
C4 C 0.17306(11) 0.2569(2) 0.5804(4) 0.0161(5) Uani 1 1 d . . .
C5 C 0.11314(11) 0.2565(3) 0.5697(4) 0.0221(6) Uani 1 1 d . . .
H5 H 0.0950 0.2550 0.4577 0.027 Uiso 1 1 calc R . .
C6 C 0.07984(12) 0.2583(3) 0.7206(5) 0.0299(7) Uani 1 1 d . . .
H6 H 0.0390 0.2576 0.7117 0.036 Uiso 1 1 calc R . .
C7 C 0.10573(14) 0.2611(3) 0.8844(5) 0.0323(7) Uani 1 1 d . . .
H7 H 0.0828 0.2628 0.9880 0.039 Uiso 1 1 calc R . .
C8 C 0.16499(14) 0.2614(3) 0.8964(4) 0.0311(7) Uani 1 1 d . . .
H8 H 0.1829 0.2630 1.0087 0.037 Uiso 1 1 calc R . .
C9 C 0.19858(12) 0.2593(3) 0.7454(4) 0.0232(6) Uani 1 1 d . . .
H9 H 0.2394 0.2595 0.7551 0.028 Uiso 1 1 calc R . .
N1 N 0.37268(9) 0.2649(2) 0.3014(3) 0.0201(5) Uani 1 1 d . . .
N2 N 0.44041(10) 0.2841(3) 0.0114(3) 0.0310(6) Uani 1 1 d . . .
N3 N 0.32386(9) 0.2589(2) -0.0218(3) 0.0175(5) Uani 1 1 d . . .
O1 O 0.27623(6) 0.39432(16) 0.2311(3) 0.0180(4) Uani 1 1 d . . .
O2 O 0.27859(6) 0.12333(16) 0.2351(3) 0.0166(4) Uani 1 1 d . . .
P1 P 0.31560(2) 0.26042(6) 0.18635(9) 0.01413(15) Uani 1 1 d . . .
P2 P 0.43444(3) 0.26972(7) 0.21871(10) 0.01852(15) Uani 1 1 d . . .
P3 P 0.38500(3) 0.27025(7) -0.10863(9) 0.01907(15) Uani 1 1 d . . .
Cl1 Cl 0.48016(3) 0.42863(7) 0.32852(11) 0.03027(18) Uani 1 1 d . . .
Cl2 Cl 0.48011(3) 0.09663(7) 0.29628(11) 0.0346(2) Uani 1 1 d . . .
Cl3 Cl 0.39448(3) 0.10167(7) -0.27374(10) 0.03074(16) Uani 1 1 d . . .
Cl4 Cl 0.38421(3) 0.43611(7) -0.27978(10) 0.02611(15) Uani 1 1 d . . .

loop_
_atom_site_aniso_label
_atom_site_aniso_U_11
_atom_site_aniso_U_22
_atom_site_aniso_U_33
_atom_site_aniso_U_23
_atom_site_aniso_U_13
_atom_site_aniso_U_12
C1 0.0181(12) 0.0194(12) 0.0152(13) 0.0006(11) 0.0032(11) 0.0000(9)
C2 0.0120(12) 0.0215(12) 0.0123(13) 0.0023(10) 0.0024(11) 0.0008(9)
C3 0.0180(12) 0.0191(12) 0.0157(13) 0.0029(11) 0.0037(11) -0.0024(10)
C4 0.0151(13) 0.0161(11) 0.0170(14) 0.0008(11) 0.0024(11) 0.0001(9)
C5 0.0152(13) 0.0295(14) 0.0216(16) -0.0020(12) 0.0010(12) -0.0003(10)
C6 0.0166(13) 0.0372(15) 0.0358(19) 0.0009(15) 0.0118(15) 0.0005(10)
C7 0.0352(18) 0.0387(17) 0.0229(18) -0.0008(14) 0.0164(15) -0.0019(12)
C8 0.0395(18) 0.0393(17) 0.0145(15) -0.0011(13) 0.0011(14) -0.0006(12)
C9 0.0200(13) 0.0310(14) 0.0185(15) 0.0014(12) -0.0013(12) -0.0001(10)
N1 0.0137(10) 0.0343(12) 0.0123(12) 0.0002(9) -0.0015(9) -0.0021(8)
N2 0.0126(12) 0.0659(17) 0.0145(12) 0.0025(12) 0.0005(9) -0.0028(11)
N3 0.0100(11) 0.0285(12) 0.0140(12) 0.0001(9) -0.0001(9) 0.0002(8)
O1 0.0185(8) 0.0174(7) 0.0182(10) 0.0032(8) 0.0049(8) 0.0002(6)
O2 0.0174(8) 0.0151(7) 0.0174(10) -0.0023(8) 0.0035(8) -0.0006(6)
P1 0.0100(3) 0.0200(3) 0.0124(4) -0.0001(3) 0.0006(3) -0.0004(2)
P2 0.0103(3) 0.0306(3) 0.0146(4) 0.0004(4) -0.0013(3) -0.0003(2)
P3 0.0116(3) 0.0340(4) 0.0116(3) 0.0002(3) 0.0010(3) 0.0007(3)
Cl1 0.0229(3) 0.0336(3) 0.0343(5) -0.0015(3) -0.0018(3) -0.0102(3)
Cl2 0.0284(4) 0.0320(4) 0.0434(6) -0.0002(4) -0.0019(3) 0.0110(3)
Cl3 0.0321(3) 0.0376(3) 0.0225(4) -0.0049(4) 0.0028(4) 0.0147(3)
Cl4 0.0248(3) 0.0345(3) 0.0190(3) 0.0039(4) 0.0011(3) -0.0082(2)

loop_
_atom_type_symbol
_atom_type_description
_atom_type_scat_dispersion_real
_atom_type_scat_dispersion_imag
_atom_type_scat_source
C C 0.0033 0.0016 'International Tables Vol C Tables 4.2.6.8 and 6.1.1.4'
H H 0.0000 0.0000 'International Tables Vol C Tables 4.2.6.8 and 6.1.1.4'
N N 0.0061 0.0033 'International Tables Vol C Tables 4.2.6.8 and 6.1.1.4'
O O 0.0106 0.0060 'International Tables Vol C Tables 4.2.6.8 and 6.1.1.4'
P P 0.1023 0.0942 'International Tables Vol C Tables 4.2.6.8 and 6.1.1.4'
Cl Cl 0.1484 0.1585 'International Tables Vol C Tables 4.2.6.8 and 6.1.1.4'

loop_
_geom_angle_atom_site_label_1
_geom_angle_atom_site_label_2
_geom_angle_atom_site_label_3
_geom_angle
_geom_angle_site_symmetry_1
_geom_angle_site_symmetry_3
O1 C1 C2 109.65(19) . .
C4 C2 C1 111.50(19) . .
C4 C2 C3 111.95(19) . .
C1 C2 C3 109.6(2) . .
O2 C3 C2 109.49(19) . .
C9 C4 C5 118.6(3) . .
C9 C4 C2 121.2(2) . .
C5 C4 C2 120.1(3) . .
C6 C5 C4 120.6(3) . .
C7 C6 C5 120.3(2) . .
C8 C7 C6 119.6(3) . .
C7 C8 C9 120.4(3) . .
C4 C9 C8 120.5(3) . .
P2 N1 P1 122.91(16) . .
P3 N2 P2 119.65(15) . .
P3 N3 P1 121.72(15) . .
C1 O1 P1 118.68(14) . .
C3 O2 P1 118.13(14) . .
O2 P1 O1 104.90(9) . .
O2 P1 N1 110.37(10) . .
O1 P1 N1 110.27(11) . .
O2 P1 N3 107.07(11) . .
O1 P1 N3 107.01(11) . .
N1 P1 N3 116.53(12) . .
N1 P2 N2 118.75(13) . .
N1 P2 Cl1 109.93(9) . .
N2 P2 Cl1 108.02(10) . .
N1 P2 Cl2 110.19(9) . .
N2 P2 Cl2 108.22(10) . .
Cl1 P2 Cl2 100.09(4) . .
N3 P3 N2 119.90(13) . .
N3 P3 Cl4 108.40(9) . .
N2 P3 Cl4 108.74(10) . .
N3 P3 Cl3 108.16(9) . .
N2 P3 Cl3 109.50(10) . .
Cl4 P3 Cl3 100.37(4) . .

loop_
_geom_bond_atom_site_label_1
_geom_bond_atom_site_label_2
_geom_bond_distance
_geom_bond_site_symmetry_2
C1 O1 1.466(3) .
C1 C2 1.523(3) .
C2 C4 1.512(4) .
C2 C3 1.525(3) .
C3 O2 1.465(3) .
C4 C9 1.387(4) .
C4 C5 1.393(4) .
C5 C6 1.383(4) .
C6 C7 1.382(5) .
C7 C8 1.379(5) .
C8 C9 1.387(4) .
N1 P2 1.566(2) .
N1 P1 1.588(2) .
N2 P3 1.582(3) .
N2 P2 1.587(3) .
N3 P3 1.568(2) .
N3 P1 1.594(2) .
O1 P1 1.5679(16) .
O2 P1 1.5669(16) .
P2 Cl1 1.9864(9) .
P2 Cl2 1.9975(9) .
P3 Cl4 2.0012(9) .
P3 Cl3 2.0031(10) .
